data_2019996
loop_
_publ_author_name
'Arkhipov, Sergey G.'
'Rychkov, Denis A.'
'Pugachev, Alexey M.'
'Boldyreva, Elena V.'

_publ_section_title
;
 New hydrophobic <small>L</small>-amino acid salts: maleates of
 <small>L</small>-leucine, <small>L</small>-isoleucine and
 <small>L</small>-norvaline
;
_journal_coeditor_code SK3586
_journal_issue 7
_journal_name_full 'Acta Crystallographica Section C'
_journal_page_first
;
;
_journal_paper_doi 10.1107/S2053229615010888
_journal_volume 71
_journal_year 2015
_chemical_formula_iupac 'C5 H11 N O2 +, C4 H3 O4 -, C5 H12 N O2'
_chemical_formula_moiety 'C5 H11 N O2 +, C4 H3 O4 -, C5 H12 N O2'
_chemical_formula_sum 'C14 H26 N2 O8'
_chemical_formula_weight 350.37
_chemical_name_systematic
;
<i>L</i>-Norvalinium hydrogen maleate--<i>L</i>-norvaline (1/1)
;
_space_group_crystal_system monoclinic
_space_group_IT_number 4
_space_group_name_Hall 'P 2yb'
_space_group_name_H-M_alt 'P 1 21 1'
_symmetry_space_group_name_Hall 'P 2yb'
_symmetry_space_group_name_H-M 'P 1 21 1'
_atom_sites_solution_hydrogens geom
_atom_sites_solution_primary iterative
_audit_creation_method
;
Olex2 1.2
(compiled 2015.01.26 svn.r3150 for OlexSys, GUI svn.r4998)
;
_cell_angle_alpha 90
_cell_angle_beta 113.055(5)
_cell_angle_gamma 90
_cell_formula_units_Z 2
_cell_length_a 12.2269(6)
_cell_length_b 5.30779(17)
_cell_length_c 15.4678(6)
_cell_measurement_reflns_used 2037
_cell_measurement_temperature 298
_cell_measurement_theta_max 28.1506
_cell_measurement_theta_min 1.8065
_cell_volume 923.65(7)
_computing_cell_refinement
;
CrysAlis PRO (Agilent, 2014)
;
_computing_data_collection
;
CrysAlis PRO (Agilent, 2014)
;
_computing_data_reduction
;
CrysAlis PRO (Agilent, 2014)
;
_computing_molecular_graphics
;
Mercury (Macrae <i>et al.</i>, 2006)
;
_computing_publication_material
;
<i>OLEX2</i> (Dolomanov <i>et al.</i>,  2009) and <i>publCIF</i>
(Westrip, 2010)
;
_computing_structure_refinement
;
SHELXL2014 (Sheldrick, 2015)
;
_computing_structure_solution
;
SHELXS97 (Sheldrick, 2008)
;
_diffrn_ambient_temperature 298
_diffrn_detector_area_resol_mean 10.3457
_diffrn_measured_fraction_theta_full 0.999
_diffrn_measured_fraction_theta_max 1.000
_diffrn_measurement_device_type
;
Agilent Xcalibur Gemini Ultra diffractometer with Ruby detector
;
_diffrn_measurement_method '\w scans'
_diffrn_radiation_monochromator graphite
_diffrn_radiation_type MoK\a
_diffrn_radiation_wavelength 0.71073
_diffrn_reflns_av_R_equivalents 0.0219
_diffrn_reflns_limit_h_max 15
_diffrn_reflns_limit_h_min -15
_diffrn_reflns_limit_k_max 5
_diffrn_reflns_limit_k_min -6
_diffrn_reflns_limit_l_max 19
_diffrn_reflns_limit_l_min -19
_diffrn_reflns_number 5895
_diffrn_reflns_theta_full 25.242
_diffrn_reflns_theta_max 26.370
_diffrn_reflns_theta_min 1.810
_exptl_absorpt_coefficient_mu 0.103
_exptl_absorpt_correction_T_max 1.00000
_exptl_absorpt_correction_T_min 0.90031
_exptl_absorpt_correction_type multi-scan
_exptl_absorpt_process_details
;
(CrysAlis PRO; Agilent, 2014)
;
_exptl_crystal_colour 'clear light colourless'
_exptl_crystal_density_diffrn 1.260
_exptl_crystal_description plate
_exptl_crystal_F_000 376
_exptl_crystal_size_max 0.5
_exptl_crystal_size_mid 0.13
_exptl_crystal_size_min 0.05
_refine_diff_density_max 0.294
_refine_diff_density_min -0.235
_refine_ls_extinction_method none
_refine_ls_goodness_of_fit_ref 1.081
_refine_ls_hydrogen_treatment constr
_refine_ls_matrix_type full
_refine_ls_number_parameters 262
_refine_ls_number_reflns 3014
_refine_ls_number_restraints 59
_refine_ls_restrained_S_all 1.082
_refine_ls_R_factor_all 0.0569
_refine_ls_R_factor_gt 0.0480
_refine_ls_shift/su_max 0.001
_refine_ls_shift/su_mean 0.000
_refine_ls_structure_factor_coef Fsqd
_refine_ls_weighting_details 'w=1/[\s^2^(Fo^2^)+(0.0465P)^2^+0.1421P] where P=(Fo^2^+2Fc^2^)/3'
_refine_ls_weighting_scheme calc
_refine_ls_wR_factor_gt 0.1058
_refine_ls_wR_factor_ref 0.1136
_reflns_number_gt 2642
_reflns_number_total 3014
_reflns_threshold_expression I>2\s(I)
_cod_data_source_file sk3586sup1.cif
_cod_data_source_block III
_cod_database_code 2019996
_shelx_space_group_comment
;
The symmetry employed for this shelxl refinement is uniquely defined
by the following loop, which should always be used as a source of
symmetry information in preference to the above space-group names.
They are only intended as comments.
;

loop_
_space_group_symop_operation_xyz
'x, y, z'
'-x, y+1/2, -z'

loop_
_atom_site_type_symbol
_atom_site_label
_atom_site_fract_x
_atom_site_fract_y
_atom_site_fract_z
_atom_site_U_iso_or_equiv
_atom_site_adp_type
_atom_site_calc_flag
_atom_site_occupancy
_atom_site_disorder_assembly
_atom_site_disorder_group
N N2 0.5847(2) 0.1724(5) 0.80036(16) 0.0383(6) Uani d 1 . .
H H2A 0.5959 0.3044 0.7693 0.046 Uiso calc 1 . .
H H2B 0.5111 0.1763 0.7987 0.046 Uiso calc 1 . .
H H2C 0.5952 0.0309 0.7737 0.046 Uiso calc 1 . .
O O2 0.37615(18) 0.2209(4) 0.83252(15) 0.0415(5) Uani d 1 . .
O O5 0.5965(2) 0.6802(5) 0.70792(15) 0.0545(7) Uani d 1 . .
O O21 0.59257(19) 0.5987(4) 0.89350(15) 0.0428(6) Uani d 1 . .
O O11 0.7387(2) 0.4643(5) 1.02484(14) 0.0477(6) Uani d 1 . .
O O1 0.2532(2) 0.3646(5) 0.89580(16) 0.0475(6) Uani d 1 . .
H H1 0.2685 0.2297 0.9239 0.071 Uiso calc 1 . .
N N1 0.3696(2) 0.6466(5) 0.73896(17) 0.0377(6) Uani d 1 . .
H H1A 0.3495 0.5204 0.6978 0.045 Uiso calc 1 . .
H H1B 0.4459 0.6323 0.7770 0.045 Uiso calc 1 . .
H H1C 0.3580 0.7926 0.7084 0.045 Uiso calc 1 . .
O O3 0.6529(2) 0.6476(6) 0.36432(15) 0.0588(7) Uani d 1 . .
C C11 0.6641(3) 0.4389(6) 0.9399(2) 0.0335(7) Uani d 1 . .
O O6 0.6659(4) 0.9279(5) 0.6289(2) 0.0856(11) Uani d 1 . .
H H6 0.6798 0.9226 0.5812 0.128 Uiso calc 1 . .
C C9 0.6295(3) 0.7140(7) 0.6429(2) 0.0441(8) Uani d 1 . .
O O4 0.6878(3) 0.9153(6) 0.4798(2) 0.0804(10) Uani d 1 . .
C C21 0.6714(3) 0.1820(6) 0.8997(2) 0.0363(7) Uani d 1 . .
H H21 0.6462 0.0571 0.9348 0.044 Uiso calc 1 . .
C C1 0.3117(3) 0.3830(6) 0.8442(2) 0.0322(6) Uani d 1 . .
C C8 0.6291(4) 0.5024(7) 0.5828(3) 0.0594(11) Uani d 1 . .
H H8 0.6175 0.3462 0.6051 0.071 Uiso calc 1 . .
C C6 0.6611(3) 0.6944(7) 0.4442(2) 0.0439(8) Uani d 1 . .
C C7 0.6423(4) 0.4942(7) 0.5016(3) 0.0576(10) Uani d 1 . .
H H7 0.6391 0.3331 0.4771 0.069 Uiso calc 1 . .
C C2 0.2950(3) 0.6375(6) 0.7955(2) 0.0370(7) Uani d 1 . .
H H2 0.3253 0.7663 0.8446 0.044 Uiso calc 1 . .
C C3 0.1667(3) 0.7012(9) 0.7366(3) 0.0658(11) Uani d 1 . .
H H3AA 0.1239 0.7106 0.7777 0.079 Uiso calc 0.901(9) A 1
H H3AB 0.1640 0.8672 0.7096 0.079 Uiso calc 0.901(9) A 1
H H3BC 0.1311 0.5361 0.7183 0.079 Uiso calc 0.099(9) A 2
H H3BD 0.1381 0.7600 0.7833 0.079 Uiso calc 0.099(9) A 2
C C4 0.1047(4) 0.5257(14) 0.6609(4) 0.086(2) Uani d 0.901(9) A 1
H H4A 0.1088 0.3580 0.6869 0.103 Uiso calc 0.901(9) A 1
H H4B 0.1443 0.5216 0.6174 0.103 Uiso calc 0.901(9) A 1
C C5 -0.0261(6) 0.598(2) 0.6071(6) 0.160(5) Uani d 0.901(9) A 1
H H5A -0.0627 0.4800 0.5569 0.239 Uiso calc 0.901(9) A 1
H H5B -0.0307 0.7642 0.5817 0.239 Uiso calc 0.901(9) A 1
H H5C -0.0666 0.5938 0.6491 0.239 Uiso calc 0.901(9) A 1
C C4B 0.106(4) 0.837(10) 0.664(4) 0.078(7) Uani d 0.099(9) A 2
H H4BA 0.1374 0.7954 0.6172 0.094 Uiso calc 0.099(9) A 2
H H4BB 0.1311 1.0096 0.6831 0.094 Uiso calc 0.099(9) A 2
C C5B -0.025(4) 0.850(12) 0.613(4) 0.086(10) Uani d 0.099(9) A 2
H H5BA -0.0515 0.7100 0.5699 0.130 Uiso calc 0.099(9) A 2
H H5BB -0.0465 1.0045 0.5780 0.130 Uiso calc 0.099(9) A 2
H H5BC -0.0630 0.8420 0.6566 0.130 Uiso calc 0.099(9) A 2
C C31 0.7941(3) 0.1072(8) 0.9071(2) 0.0528(9) Uani d 1 . .
H H31A 0.8465 0.1007 0.9731 0.063 Uiso calc 0.954(7) B 1
H H31B 0.7899 -0.0614 0.8819 0.063 Uiso calc 0.954(7) B 1
H H31C 0.8378 0.2630 0.9288 0.063 Uiso calc 0.046(7) B 2
H H31D 0.8203 -0.0005 0.9622 0.063 Uiso calc 0.046(7) B 2
C C41 0.8479(4) 0.2757(10) 0.8583(3) 0.0665(14) Uani d 0.954(7) B 1
H H41A 0.8574 0.4427 0.8858 0.080 Uiso calc 0.954(7) B 1
H H41B 0.7947 0.2891 0.7927 0.080 Uiso calc 0.954(7) B 1
C C51 0.9687(5) 0.1791(18) 0.8650(5) 0.124(3) Uani d 0.954(7) B 1
H H51A 1.0172 0.1394 0.9293 0.186 Uiso calc 0.954(7) B 1
H H51B 1.0070 0.3066 0.8429 0.186 Uiso calc 0.954(7) B 1
H H51C 0.9576 0.0305 0.8272 0.186 Uiso calc 0.954(7) B 1
C C4B1 0.851(7) 0.008(17) 0.859(6) 0.049(6) Uani d 0.046(7) B 2
H H4BC 0.7986 0.0618 0.7962 0.059 Uiso calc 0.046(7) B 2
H H4BD 0.8301 -0.1678 0.8610 0.059 Uiso calc 0.046(7) B 2
C C5B1 0.956(6) -0.026(17) 0.843(7) 0.047(11) Uani d 0.046(7) B 2
H H5BD 0.9406 -0.1343 0.7895 0.071 Uiso calc 0.046(7) B 2
H H5BE 0.9839 0.1344 0.8307 0.071 Uiso calc 0.046(7) B 2
H H5BF 1.0163 -0.1011 0.8972 0.071 Uiso calc 0.046(7) B 2

loop_
_atom_site_aniso_label
_atom_site_aniso_U_11
_atom_site_aniso_U_22
_atom_site_aniso_U_33
_atom_site_aniso_U_12
_atom_site_aniso_U_13
_atom_site_aniso_U_23
N2 0.0404(13) 0.0370(15) 0.0414(13) -0.0062(12) 0.0203(11) -0.0116(14)
O2 0.0490(12) 0.0336(12) 0.0503(13) 0.0039(11) 0.0284(10) 0.0039(12)
O5 0.0732(16) 0.0565(17) 0.0429(12) 0.0016(14) 0.0326(12) -0.0022(14)
O21 0.0496(12) 0.0336(13) 0.0406(11) 0.0005(10) 0.0125(10) -0.0051(11)
O11 0.0598(14) 0.0464(15) 0.0304(11) 0.0070(12) 0.0107(10) -0.0059(12)
O1 0.0649(15) 0.0398(14) 0.0538(14) 0.0116(12) 0.0406(13) 0.0154(12)
N1 0.0420(13) 0.0356(15) 0.0378(13) -0.0023(12) 0.0183(11) 0.0074(13)
O3 0.0774(16) 0.068(2) 0.0360(12) -0.0014(16) 0.0282(11) 0.0020(15)
C11 0.0415(16) 0.0308(17) 0.0322(15) -0.0017(14) 0.0187(14) -0.0006(15)
O6 0.176(3) 0.0359(16) 0.073(2) -0.016(2) 0.079(2) -0.0111(16)
C9 0.059(2) 0.0364(19) 0.0395(17) 0.0081(17) 0.0220(15) 0.0016(17)
O4 0.153(3) 0.0392(16) 0.0747(19) -0.0067(18) 0.072(2) 0.0028(16)
C21 0.0451(16) 0.0324(17) 0.0333(15) 0.0003(14) 0.0175(13) -0.0007(15)
C1 0.0349(15) 0.0327(17) 0.0294(14) -0.0002(13) 0.0132(12) -0.0018(14)
C8 0.108(3) 0.0307(19) 0.055(2) 0.001(2) 0.048(2) 0.0042(18)
C6 0.0545(19) 0.041(2) 0.0397(17) 0.0033(17) 0.0217(15) 0.0010(17)
C7 0.102(3) 0.0314(19) 0.054(2) 0.002(2) 0.046(2) -0.0048(18)
C2 0.0485(16) 0.0326(17) 0.0365(15) 0.0065(14) 0.0235(13) 0.0067(15)
C3 0.061(2) 0.069(3) 0.074(2) 0.021(2) 0.033(2) 0.033(3)
C4 0.051(3) 0.114(5) 0.078(3) 0.006(3) 0.009(2) 0.001(4)
C5 0.059(4) 0.244(13) 0.129(6) 0.017(6) -0.013(4) 0.003(8)
C4B 0.061(10) 0.072(12) 0.088(11) 0.016(10) 0.014(9) 0.039(10)
C5B 0.065(13) 0.079(16) 0.095(16) 0.014(14) 0.008(12) 0.037(14)
C31 0.0509(19) 0.051(2) 0.0521(19) 0.0119(18) 0.0161(16) -0.0088(19)
C41 0.050(2) 0.079(4) 0.076(3) 0.001(2) 0.030(2) 0.000(3)
C51 0.059(3) 0.178(9) 0.151(6) 0.009(5) 0.058(4) 0.003(7)
C4B1 0.048(10) 0.048(12) 0.053(11) 0.006(11) 0.021(9) -0.011(11)
C5B1 0.034(19) 0.04(2) 0.07(2) -0.027(19) 0.024(16) -0.01(2)

loop_
_atom_type_symbol
_atom_type_description
_atom_type_scat_dispersion_real
_atom_type_scat_dispersion_imag
_atom_type_scat_source
C C 0.0033 0.0016 'International Tables Vol C Tables 4.2.6.8 and 6.1.1.4'
H H 0.0000 0.0000 'International Tables Vol C Tables 4.2.6.8 and 6.1.1.4'
N N 0.0061 0.0033 'International Tables Vol C Tables 4.2.6.8 and 6.1.1.4'
O O 0.0106 0.0060 'International Tables Vol C Tables 4.2.6.8 and 6.1.1.4'

loop_
_geom_angle_atom_site_label_1
_geom_angle_atom_site_label_2
_geom_angle_atom_site_label_3
_geom_angle
H2A N2 H2B 109.5
H2A N2 H2C 109.5
H2B N2 H2C 109.5
C21 N2 H2A 109.5
C21 N2 H2B 109.5
C21 N2 H2C 109.5
C1 O1 H1 109.5
H1A N1 H1B 109.5
H1A N1 H1C 109.5
H1B N1 H1C 109.5
C2 N1 H1A 109.5
C2 N1 H1B 109.5
C2 N1 H1C 109.5
O21 C11 O11 125.9(3)
O21 C11 C21 121.6(3)
O11 C11 C21 112.5(3)
C9 O6 H6 109.5
O5 C9 O6 121.2(3)
O5 C9 C8 119.2(3)
O6 C9 C8 119.6(3)
N2 C21 C11 108.8(3)
N2 C21 H21 107.4
N2 C21 C31 110.8(2)
C11 C21 H21 107.4
C31 C21 C11 114.9(3)
C31 C21 H21 107.4
O2 C1 O1 126.3(3)
O2 C1 C2 121.3(2)
O1 C1 C2 112.4(3)
C9 C8 H8 114.4
C7 C8 C9 131.1(4)
C7 C8 H8 114.4
O3 C6 O4 121.6(4)
O3 C6 C7 119.7(4)
O4 C6 C7 118.7(3)
C8 C7 C6 131.1(4)
C8 C7 H7 114.4
C6 C7 H7 114.4
N1 C2 C1 108.9(2)
N1 C2 H2 107.4
N1 C2 C3 111.6(3)
C1 C2 H2 107.4
C3 C2 C1 113.8(3)
C3 C2 H2 107.4
C2 C3 H3AA 108.4
C2 C3 H3AB 108.4
C2 C3 H3BC 102.4
C2 C3 H3BD 102.4
H3AA C3 H3AB 107.4
H3BC C3 H3BD 104.9
C4 C3 C2 115.6(4)
C4 C3 H3AA 108.4
C4 C3 H3AB 108.4
C4B C3 C2 139(2)
C4B C3 H3BC 102.4
C4B C3 H3BD 102.4
C3 C4 H4A 109.1
C3 C4 H4B 109.1
C3 C4 C5 112.4(6)
H4A C4 H4B 107.9
C5 C4 H4A 109.1
C5 C4 H4B 109.1
C4 C5 H5A 109.5
C4 C5 H5B 109.5
C4 C5 H5C 109.5
H5A C5 H5B 109.5
H5A C5 H5C 109.5
H5B C5 H5C 109.5
C3 C4B H4BA 105.3
C3 C4B H4BB 105.3
C3 C4B C5B 128(4)
H4BA C4B H4BB 106.0
C5B C4B H4BA 105.3
C5B C4B H4BB 105.3
C4B C5B H5BA 109.5
C4B C5B H5BB 109.5
C4B C5B H5BC 109.5
H5BA C5B H5BB 109.5
H5BA C5B H5BC 109.5
H5BB C5B H5BC 109.5
C21 C31 H31A 108.4
C21 C31 H31B 108.4
C21 C31 H31C 101.4
C21 C31 H31D 101.4
H31A C31 H31B 107.5
H31C C31 H31D 104.6
C41 C31 C21 115.3(3)
C41 C31 H31A 108.4
C41 C31 H31B 108.4
C4B1 C31 C21 142(4)
C4B1 C31 H31C 101.4
C4B1 C31 H31D 101.4
C31 C41 H41A 109.2
C31 C41 H41B 109.2
C31 C41 C51 111.9(5)
H41A C41 H41B 107.9
C51 C41 H41A 109.2
C51 C41 H41B 109.2
C41 C51 H51A 109.5
C41 C51 H51B 109.5
C41 C51 H51C 109.5
H51A C51 H51B 109.5
H51A C51 H51C 109.5
H51B C51 H51C 109.5
C31 C4B1 H4BC 99.1
C31 C4B1 H4BD 99.1
C31 C4B1 C5B1 150(7)
H4BC C4B1 H4BD 103.9
C5B1 C4B1 H4BC 99.1
C5B1 C4B1 H4BD 99.1
C4B1 C5B1 H5BD 109.5
C4B1 C5B1 H5BE 109.5
C4B1 C5B1 H5BF 109.5
H5BD C5B1 H5BE 109.5
H5BD C5B1 H5BF 109.5
H5BE C5B1 H5BF 109.5

loop_
_geom_bond_atom_site_label_1
_geom_bond_atom_site_label_2
_geom_bond_distance
N2 H2A 0.8900
N2 H2B 0.8900
N2 H2C 0.8900
N2 C21 1.487(4)
O2 C1 1.227(4)
O5 C9 1.234(4)
O21 C11 1.228(4)
O11 C11 1.279(4)
O1 H1 0.8200
O1 C1 1.268(3)
N1 H1A 0.8900
N1 H1B 0.8900
N1 H1C 0.8900
N1 C2 1.491(3)
O3 C6 1.226(4)
C11 C21 1.516(4)
O6 H6 0.8200
O6 C9 1.269(4)
C9 C8 1.457(5)
O4 C6 1.282(5)
C21 H21 0.9800
C21 C31 1.512(4)
C1 C2 1.521(4)
C8 H8 0.9300
C8 C7 1.329(5)
C6 C7 1.459(5)
C7 H7 0.9300
C2 H2 0.9800
C2 C3 1.512(5)
C3 H3AA 0.9700
C3 H3AB 0.9700
C3 H3BC 0.9700
C3 H3BD 0.9700
C3 C4 1.456(7)
C3 C4B 1.29(4)
C4 H4A 0.9700
C4 H4B 0.9700
C4 C5 1.533(8)
C5 H5A 0.9600
C5 H5B 0.9600
C5 H5C 0.9600
C4B H4BA 0.9700
C4B H4BB 0.9700
C4B C5B 1.49(6)
C5B H5BA 0.9600
C5B H5BB 0.9600
C5B H5BC 0.9600
C31 H31A 0.9700
C31 H31B 0.9700
C31 H31C 0.9700
C31 H31D 0.9700
C31 C41 1.480(6)
C31 C4B1 1.32(7)
C41 H41A 0.9700
C41 H41B 0.9700
C41 C51 1.528(6)
C51 H51A 0.9600
C51 H51B 0.9600
C51 H51C 0.9600
C4B1 H4BC 0.9700
C4B1 H4BD 0.9700
C4B1 C5B1 1.41(10)
C5B1 H5BD 0.9600
C5B1 H5BE 0.9600
C5B1 H5BF 0.9600

loop_
_geom_hbond_atom_site_label_D
_geom_hbond_atom_site_label_H
_geom_hbond_atom_site_label_A
_geom_hbond_site_symmetry_A
_geom_hbond_distance_DH
_geom_hbond_distance_HA
_geom_hbond_distance_DA
_geom_hbond_angle_DHA
_geom_hbond_publ_flag
N2 H2B O2 . 0.89 1.93 2.794(3) 163 yes
N2 H2C O5 1_545 0.89 2.12 3.009(4) 172 yes
O1 H1 O11 2_647 0.82 1.64 2.437(3) 165 yes
N1 H1B O21 . 0.89 1.99 2.847(3) 161 yes
O6 H6 O4 . 0.82 1.61 2.425(4) 172 yes

loop_
_geom_torsion_atom_site_label_1
_geom_torsion_atom_site_label_2
_geom_torsion_atom_site_label_3
_geom_torsion_atom_site_label_4
_geom_torsion
N2 C21 C31 C41 63.3(4)
N2 C21 C31 C4B1 -11(7)
O2 C1 C2 N1 -1.6(4)
O2 C1 C2 C3 123.7(3)
O5 C9 C8 C7 168.5(4)
O21 C11 C21 N2 2.0(4)
O21 C11 C21 C31 126.8(3)
O11 C11 C21 N2 -178.2(2)
O11 C11 C21 C31 -53.4(4)
O1 C1 C2 N1 178.1(3)
O1 C1 C2 C3 -56.7(4)
N1 C2 C3 C4 64.2(5)
N1 C2 C3 C4B -30(4)
O3 C6 C7 C8 -168.8(5)
C11 C21 C31 C41 -60.4(4)
C11 C21 C31 C4B1 -135(7)
O6 C9 C8 C7 -12.9(7)
C9 C8 C7 C6 -0.5(8)
O4 C6 C7 C8 12.2(7)
C21 C31 C41 C51 -177.0(4)
C21 C31 C4B1 C5B1 156(12)
C1 C2 C3 C4 -59.6(5)
C1 C2 C3 C4B -154(4)
C2 C3 C4 C5 177.7(6)
C2 C3 C4B C5B 173(4)

_cod_database_fobs_code 2019996
